data_7113096
loop_
_publ_author_name
'Thakur, Anuj'
'Manohar, Sunny'
'V\'elez Gerena, Christian E.'
'Zayas, Beatriz'
'Kumar, Vineet'
'Malhotra, Sanjay V.'
'Rawat, Diwan S.'

_publ_section_title
;
 Novel 3,5-bis(arylidiene)-4-piperidone based monocarbonyl analogs of
 curcumin: anticancer activity evaluation and mode of action study
;
_journal_issue 5
_journal_name_full MedChemComm
_journal_page_first 576
_journal_paper_doi 10.1039/c3md00399j
_journal_volume 5
_journal_year 2014
_chemical_formula_moiety 'C26 H19 F4 N O3 S'
_chemical_formula_sum 'C26 H19 F4 N O3 S'
_chemical_formula_weight 501.49
_chemical_name_systematic
; 
 ? 
;
_space_group_IT_number 2
_symmetry_cell_setting triclinic
_symmetry_space_group_name_Hall '-P 1'
_symmetry_space_group_name_H-M 'P -1'
_atom_sites_solution_hydrogens geom
_atom_sites_solution_primary direct
_atom_sites_solution_secondary difmap
_audit_creation_method SHELXL-97
_cell_angle_alpha 102.414(6)
_cell_angle_beta 100.722(5)
_cell_angle_gamma 102.556(5)
_cell_formula_units_Z 2
_cell_length_a 8.7795(5)
_cell_length_b 11.4369(8)
_cell_length_c 12.4788(8)
_cell_measurement_temperature 293(2)
_cell_measurement_theta_max 25.00
_cell_measurement_theta_min 3.20
_cell_volume 1158.28(14)
_computing_structure_refinement 'SHELXL-97 (Sheldrick, 1997)'
_computing_structure_solution 'SHELXS-97 (Sheldrick, 1990)'
_diffrn_ambient_temperature 293(2)
_diffrn_measured_fraction_theta_full 0.998
_diffrn_measured_fraction_theta_max 0.998
_diffrn_measurement_device_type 'Xcalibur sapphire'
_diffrn_measurement_method '/w scans'
_diffrn_radiation_monochromator graphite
_diffrn_radiation_source 'fine-focus sealed tube'
_diffrn_radiation_type MoK\a
_diffrn_radiation_wavelength 0.71073
_diffrn_reflns_av_R_equivalents 0.0462
_diffrn_reflns_av_sigmaI/netI 0.0611
_diffrn_reflns_limit_h_max 10
_diffrn_reflns_limit_h_min -10
_diffrn_reflns_limit_k_max 13
_diffrn_reflns_limit_k_min -13
_diffrn_reflns_limit_l_max 14
_diffrn_reflns_limit_l_min -14
_diffrn_reflns_number 14797
_diffrn_reflns_theta_full 25.00
_diffrn_reflns_theta_max 25.00
_diffrn_reflns_theta_min 3.12
_exptl_absorpt_coefficient_mu 0.201
_exptl_absorpt_correction_T_max 0.9608
_exptl_absorpt_correction_T_min 0.9570
_exptl_absorpt_correction_type multi-scan
_exptl_absorpt_process_details sadabs
_exptl_crystal_density_diffrn 1.438
_exptl_crystal_density_method 'not measured'
_exptl_crystal_F_000 516
_exptl_crystal_size_max 0.22
_exptl_crystal_size_mid 0.21
_exptl_crystal_size_min 0.20
_refine_diff_density_max 0.190
_refine_diff_density_min -0.270
_refine_diff_density_rms 0.039
_refine_ls_extinction_method none
_refine_ls_goodness_of_fit_ref 1.044
_refine_ls_hydrogen_treatment mixed
_refine_ls_matrix_type full
_refine_ls_number_parameters 340
_refine_ls_number_reflns 4085
_refine_ls_number_restraints 0
_refine_ls_restrained_S_all 1.044
_refine_ls_R_factor_all 0.0999
_refine_ls_R_factor_gt 0.0611
_refine_ls_shift/su_max 0.001
_refine_ls_shift/su_mean 0.000
_refine_ls_structure_factor_coef Fsqd
_refine_ls_weighting_details 'calc w=1/[\s^2^(Fo^2^)+(0.0370P)^2^+0.2589P] where P=(Fo^2^+2Fc^2^)/3'
_refine_ls_weighting_scheme calc
_refine_ls_wR_factor_gt 0.1028
_refine_ls_wR_factor_ref 0.1156
_reflns_number_gt 2803
_reflns_number_total 4092
_reflns_threshold_expression >2sigma(I)
_cod_data_source_file c3md00399j2.cif
_cod_data_source_block shelxl
_cod_database_code 7113096

loop_
_symmetry_equiv_pos_as_xyz
'x, y, z'
'-x, -y, -z'

loop_
_atom_site_label
_atom_site_type_symbol
_atom_site_fract_x
_atom_site_fract_y
_atom_site_fract_z
_atom_site_U_iso_or_equiv
_atom_site_adp_type
_atom_site_occupancy
_atom_site_symmetry_multiplicity
_atom_site_calc_flag
_atom_site_refinement_flags
C6 C 1.8282(3) 0.3945(3) 0.5025(3) 0.0453(8) Uani 1 1 d .
C5 C 1.6831(3) 0.3140(2) 0.5233(2) 0.0370(7) Uani 1 1 d .
C4 C 1.5234(3) 0.3290(2) 0.4730(2) 0.0382(7) Uani 1 1 d .
C3 C 1.5120(3) 0.3932(2) 0.3805(2) 0.0367(7) Uani 1 1 d .
C2 C 1.6661(3) 0.4671(3) 0.3630(3) 0.0426(7) Uani 1 1 d .
C7' C 1.3651(4) 0.3763(3) 0.3152(2) 0.0421(7) Uani 1 1 d .
C1' C 1.3213(3) 0.4260(3) 0.2193(2) 0.0430(7) Uani 1 1 d .
C2' C 1.1989(3) 0.3553(3) 0.1265(3) 0.0538(8) Uani 1 1 d .
C3' C 1.1496(4) 0.3949(4) 0.0334(3) 0.0721(11) Uani 1 1 d .
H9 H 1.0673 0.3428 -0.0272 0.087 Uiso 1 1 calc R
C4' C 1.2233(4) 0.5128(4) 0.0305(3) 0.0771(11) Uani 1 1 d .
H10 H 1.1926 0.5425 -0.0317 0.093 Uiso 1 1 calc R
C5' C 1.3437(4) 0.5852(3) 0.1225(3) 0.0642(9) Uani 1 1 d .
C6' C 1.3942(3) 0.5460(3) 0.2153(3) 0.0511(8) Uani 1 1 d .
H12 H 1.4766 0.5986 0.2756 0.061 Uiso 1 1 calc R
C7" C 1.6867(4) 0.2241(3) 0.5750(3) 0.0452(8) Uani 1 1 d .
C1" C 1.8284(4) 0.1881(3) 0.6245(3) 0.0490(8) Uani 1 1 d .
C2" C 1.8222(5) 0.0641(3) 0.6070(3) 0.0751(11) Uani 1 1 d .
C3" C 1.9484(6) 0.0201(4) 0.6476(4) 0.1000(14) Uani 1 1 d .
H16 H 1.9388 -0.0648 0.6328 0.120 Uiso 1 1 calc R
C4" C 2.0895(6) 0.1054(5) 0.7108(4) 0.0961(14) Uani 1 1 d .
H17 H 2.1777 0.0793 0.7403 0.115 Uiso 1 1 calc R
C5" C 2.0982(4) 0.2280(4) 0.7294(3) 0.0724(10) Uani 1 1 d .
C6" C 1.9726(4) 0.2713(3) 0.6895(3) 0.0573(9) Uani 1 1 d .
H19 H 1.9832 0.3563 0.7057 0.069 Uiso 1 1 calc R
C7 C 1.6573(3) 0.1994(3) 0.2174(3) 0.0455(7) Uani 1 1 d .
C12 C 1.5572(4) 0.2084(3) 0.1226(3) 0.0583(9) Uani 1 1 d .
H21 H 1.5866 0.2741 0.0912 0.070 Uiso 1 1 calc R
C11 C 1.4122(4) 0.1188(4) 0.0741(3) 0.0743(11) Uani 1 1 d .
H22 H 1.3447 0.1246 0.0096 0.089 Uiso 1 1 calc R
C10 C 1.3663(4) 0.0211(4) 0.1199(4) 0.0726(11) Uani 1 1 d .
C9 C 1.4694(5) 0.0125(3) 0.2134(3) 0.0740(11) Uani 1 1 d .
H24 H 1.4407 -0.0540 0.2439 0.089 Uiso 1 1 calc R
C8 C 1.6149(4) 0.1006(3) 0.2632(3) 0.0563(9) Uani 1 1 d .
H25 H 1.6834 0.0935 0.3265 0.068 Uiso 1 1 calc R
C13 C 1.2048(4) -0.0744(4) 0.0667(4) 0.1159(17) Uani 1 1 d .
H26A H 1.1497 -0.0531 0.0027 0.174 Uiso 1 1 calc R
H26B H 1.1410 -0.0754 0.1214 0.174 Uiso 1 1 calc R
H26C H 1.2216 -0.1552 0.0425 0.174 Uiso 1 1 calc R
N1 N 1.7999(2) 0.41227(19) 0.38878(19) 0.0393(6) Uani 1 1 d .
O1 O 1.4044(2) 0.28812(17) 0.50522(16) 0.0480(5) Uani 1 1 d .
O2 O 1.8709(2) 0.38680(19) 0.20588(18) 0.0606(6) Uani 1 1 d .
O3 O 1.9550(2) 0.26495(19) 0.33641(18) 0.0608(6) Uani 1 1 d .
F1 F 1.1251(2) 0.23817(18) 0.12761(15) 0.0704(6) Uani 1 1 d .
F2 F 1.4160(3) 0.7030(2) 0.12141(19) 0.0970(7) Uani 1 1 d .
F3 F 1.6836(3) -0.01813(18) 0.5425(2) 0.1220(10) Uani 1 1 d .
F4 F 2.2385(3) 0.3121(2) 0.79133(19) 0.1080(8) Uani 1 1 d .
S001 S 1.83635(8) 0.31717(7) 0.28480(7) 0.0456(2) Uani 1 1 d .
H1A H 1.917(3) 0.362(2) 0.5149(19) 0.031(7) Uiso 1 1 d .
H1B H 1.857(3) 0.475(3) 0.558(2) 0.047(8) Uiso 1 1 d .
H5A H 1.654(3) 0.473(2) 0.288(2) 0.040(8) Uiso 1 1 d .
H5B H 1.700(3) 0.549(2) 0.413(2) 0.037(7) Uiso 1 1 d .
H6 H 1.276(3) 0.321(2) 0.333(2) 0.040(7) Uiso 1 1 d .
H13 H 1.589(3) 0.176(2) 0.578(2) 0.035(7) Uiso 1 1 d .

loop_
_atom_site_aniso_label
_atom_site_aniso_U_11
_atom_site_aniso_U_22
_atom_site_aniso_U_33
_atom_site_aniso_U_23
_atom_site_aniso_U_13
_atom_site_aniso_U_12
C6 0.0315(17) 0.054(2) 0.044(2) 0.0110(17) 0.0008(14) 0.0061(16)
C5 0.0343(16) 0.0333(16) 0.0386(17) 0.0054(13) 0.0055(13) 0.0065(13)
C4 0.0368(17) 0.0256(14) 0.0462(18) 0.0035(13) 0.0066(14) 0.0048(13)
C3 0.0319(16) 0.0322(15) 0.0450(18) 0.0082(13) 0.0066(13) 0.0109(13)
C2 0.0398(18) 0.0388(19) 0.049(2) 0.0128(17) 0.0097(15) 0.0103(15)
C7' 0.0384(18) 0.0436(18) 0.0441(19) 0.0112(15) 0.0104(15) 0.0110(15)
C1' 0.0326(16) 0.054(2) 0.0421(18) 0.0123(15) 0.0051(14) 0.0156(15)
C2' 0.0364(18) 0.065(2) 0.054(2) 0.0113(18) 0.0074(16) 0.0108(17)
C3' 0.051(2) 0.106(3) 0.048(2) 0.016(2) -0.0042(17) 0.015(2)
C4' 0.070(3) 0.113(3) 0.056(2) 0.044(2) 0.004(2) 0.028(3)
C5' 0.063(2) 0.069(2) 0.067(3) 0.033(2) 0.010(2) 0.022(2)
C6' 0.0472(19) 0.060(2) 0.049(2) 0.0174(17) 0.0054(15) 0.0212(17)
C7" 0.0389(19) 0.0416(18) 0.051(2) 0.0095(16) 0.0080(15) 0.0069(16)
C1" 0.050(2) 0.0479(19) 0.054(2) 0.0203(16) 0.0120(16) 0.0171(16)
C2" 0.073(3) 0.058(2) 0.088(3) 0.020(2) 0.003(2) 0.019(2)
C3" 0.116(4) 0.077(3) 0.126(4) 0.038(3) 0.021(3) 0.060(3)
C4" 0.087(3) 0.123(4) 0.103(4) 0.046(3) 0.019(3) 0.066(3)
C5" 0.052(2) 0.102(3) 0.068(3) 0.031(2) 0.0067(19) 0.027(2)
C6" 0.052(2) 0.063(2) 0.056(2) 0.0203(18) 0.0039(17) 0.0171(18)
C7 0.0433(17) 0.0474(19) 0.0463(19) 0.0069(15) 0.0136(15) 0.0164(15)
C12 0.054(2) 0.069(2) 0.053(2) 0.0141(18) 0.0116(17) 0.0209(19)
C11 0.056(2) 0.095(3) 0.058(2) -0.005(2) 0.0011(19) 0.026(2)
C10 0.053(2) 0.063(3) 0.079(3) -0.016(2) 0.016(2) 0.006(2)
C9 0.073(3) 0.048(2) 0.089(3) 0.002(2) 0.024(2) 0.004(2)
C8 0.064(2) 0.0464(19) 0.055(2) 0.0071(17) 0.0115(18) 0.0164(18)
C13 0.065(3) 0.098(3) 0.133(4) -0.034(3) 0.010(3) -0.008(2)
N1 0.0330(13) 0.0413(14) 0.0430(15) 0.0137(11) 0.0047(11) 0.0104(11)
O1 0.0383(11) 0.0453(12) 0.0626(14) 0.0211(11) 0.0143(10) 0.0076(10)
O2 0.0555(14) 0.0732(15) 0.0656(15) 0.0342(12) 0.0282(11) 0.0158(11)
O3 0.0415(12) 0.0713(15) 0.0782(16) 0.0254(12) 0.0113(11) 0.0306(11)
F1 0.0482(11) 0.0733(13) 0.0704(13) 0.0079(11) -0.0017(9) 0.0016(10)
F2 0.1062(17) 0.0899(16) 0.1035(18) 0.0596(14) 0.0057(14) 0.0271(14)
F3 0.1116(19) 0.0460(13) 0.177(3) 0.0205(15) -0.0172(18) 0.0111(14)
F4 0.0564(14) 0.156(2) 0.1015(18) 0.0423(16) -0.0119(13) 0.0262(15)
S001 0.0364(4) 0.0526(5) 0.0538(5) 0.0196(4) 0.0148(4) 0.0158(4)

loop_
_atom_type_symbol
_atom_type_description
_atom_type_scat_dispersion_real
_atom_type_scat_dispersion_imag
_atom_type_scat_source
C C 0.0033 0.0016 'International Tables Vol C Tables 4.2.6.8 and 6.1.1.4'
H H 0.0000 0.0000 'International Tables Vol C Tables 4.2.6.8 and 6.1.1.4'
N N 0.0061 0.0033 'International Tables Vol C Tables 4.2.6.8 and 6.1.1.4'
O O 0.0106 0.0060 'International Tables Vol C Tables 4.2.6.8 and 6.1.1.4'
F F 0.0171 0.0103 'International Tables Vol C Tables 4.2.6.8 and 6.1.1.4'
S S 0.1246 0.1234 'International Tables Vol C Tables 4.2.6.8 and 6.1.1.4'

loop_
_geom_angle_atom_site_label_1
_geom_angle_atom_site_label_2
_geom_angle_atom_site_label_3
_geom_angle
N1 C6 C5 112.8(2)
N1 C6 H1A 109.2(15)
C5 C6 H1A 111.3(15)
N1 C6 H1B 109.5(16)
C5 C6 H1B 107.6(15)
H1A C6 H1B 106(2)
C7" C5 C4 118.1(3)
C7" C5 C6 124.6(3)
C4 C5 C6 117.1(3)
O1 C4 C5 120.9(3)
O1 C4 C3 121.0(2)
C5 C4 C3 118.1(2)
C7' C3 C4 117.3(2)
C7' C3 C2 124.4(3)
C4 C3 C2 118.3(2)
N1 C2 C3 112.2(2)
N1 C2 H5A 107.6(15)
C3 C2 H5A 111.7(15)
N1 C2 H5B 105.4(14)
C3 C2 H5B 110.6(14)
H5A C2 H5B 109(2)
C3 C7' C1' 128.3(3)
C3 C7' H6 115.5(15)
C1' C7' H6 116.2(15)
C2' C1' C6' 116.1(3)
C2' C1' C7' 120.3(3)
C6' C1' C7' 123.6(3)
F1 C2' C3' 118.3(3)
F1 C2' C1' 117.6(3)
C3' C2' C1' 124.1(3)
C2' C3' C4' 119.1(3)
C2' C3' H9 120.4
C4' C3' H9 120.4
C5' C4' C3' 117.7(3)
C5' C4' H10 121.2
C3' C4' H10 121.2
C6' C5' F2 118.2(3)
C6' C5' C4' 123.5(3)
F2 C5' C4' 118.2(3)
C5' C6' C1' 119.5(3)
C5' C6' H12 120.2
C1' C6' H12 120.2
C5 C7" C1" 127.4(3)
C5 C7" H13 117.3(15)
C1" C7" H13 115.2(15)
C2" C1" C6" 116.2(3)
C2" C1" C7" 119.3(3)
C6" C1" C7" 124.5(3)
F3 C2" C3" 118.8(4)
F3 C2" C1" 117.0(3)
C3" C2" C1" 124.2(4)
C2" C3" C4" 117.9(4)
C2" C3" H16 121.1
C4" C3" H16 121.1
C5" C4" C3" 119.0(4)
C5" C4" H17 120.5
C3" C4" H17 120.5
C4" C5" C6" 123.0(4)
C4" C5" F4 118.7(4)
C6" C5" F4 118.3(4)
C5" C6" C1" 119.8(3)
C5" C6" H19 120.1
C1" C6" H19 120.1
C12 C7 C8 120.3(3)
C12 C7 S001 120.0(3)
C8 C7 S001 119.6(3)
C7 C12 C11 119.5(3)
C7 C12 H21 120.3
C11 C12 H21 120.3
C10 C11 C12 121.0(4)
C10 C11 H22 119.5
C12 C11 H22 119.5
C9 C10 C11 118.6(4)
C9 C10 C13 121.4(4)
C11 C10 C13 120.0(4)
C10 C9 C8 121.5(4)
C10 C9 H24 119.3
C8 C9 H24 119.3
C9 C8 C7 119.1(3)
C9 C8 H25 120.5
C7 C8 H25 120.5
C10 C13 H26A 109.5
C10 C13 H26B 109.5
H26A C13 H26B 109.5
C10 C13 H26C 109.5
H26A C13 H26C 109.5
H26B C13 H26C 109.5
C6 N1 C2 113.2(2)
C6 N1 S001 120.7(2)
C2 N1 S001 118.1(2)
O2 S001 O3 119.88(13)
O2 S001 N1 106.15(12)
O3 S001 N1 105.71(12)
O2 S001 C7 107.19(14)
O3 S001 C7 109.63(14)
N1 S001 C7 107.68(12)

loop_
_geom_bond_atom_site_label_1
_geom_bond_atom_site_label_2
_geom_bond_distance
C6 N1 1.460(4)
C6 C5 1.501(4)
C6 H1A 0.94(2)
C6 H1B 0.98(3)
C5 C7" 1.330(4)
C5 C4 1.487(4)
C4 O1 1.224(3)
C4 C3 1.495(4)
C3 C7' 1.340(4)
C3 C2 1.512(4)
C2 N1 1.465(3)
C2 H5A 0.94(3)
C2 H5B 0.96(2)
C7' C1' 1.456(4)
C7' H6 0.99(2)
C1' C2' 1.380(4)
C1' C6' 1.398(4)
C2' F1 1.359(3)
C2' C3' 1.367(4)
C3' C4' 1.374(5)
C3' H9 0.9300
C4' C5' 1.371(5)
C4' H10 0.9300
C5' C6' 1.363(4)
C5' F2 1.363(4)
C6' H12 0.9300
C7" C1" 1.464(4)
C7" H13 0.92(2)
C1" C2" 1.375(4)
C1" C6" 1.389(4)
C2" F3 1.351(4)
C2" C3" 1.371(5)
C3" C4" 1.375(5)
C3" H16 0.9300
C4" C5" 1.354(5)
C4" H17 0.9300
C5" C6" 1.359(4)
C5" F4 1.360(4)
C6" H19 0.9300
C7 C12 1.374(4)
C7 C8 1.384(4)
C7 S001 1.759(3)
C12 C11 1.384(4)
C12 H21 0.9300
C11 C10 1.380(5)
C11 H22 0.9300
C10 C9 1.372(5)
C10 C13 1.520(5)
C9 C8 1.381(4)
C9 H24 0.9300
C8 H25 0.9300
C13 H26A 0.9600
C13 H26B 0.9600
C13 H26C 0.9600
N1 S001 1.633(2)
O2 S001 1.428(2)
O3 S001 1.4292(19)

loop_
_geom_torsion_atom_site_label_1
_geom_torsion_atom_site_label_2
_geom_torsion_atom_site_label_3
_geom_torsion_atom_site_label_4
_geom_torsion
N1 C6 C5 C7" 136.4(3)
N1 C6 C5 C4 -37.8(4)
C7" C5 C4 O1 21.4(4)
C6 C5 C4 O1 -164.0(3)
C7" C5 C4 C3 -157.5(2)
C6 C5 C4 C3 17.1(3)
O1 C4 C3 C7' -17.0(4)
C5 C4 C3 C7' 161.9(2)
O1 C4 C3 C2 166.0(3)
C5 C4 C3 C2 -15.1(3)
C7' C3 C2 N1 -143.5(3)
C4 C3 C2 N1 33.3(4)
C4 C3 C7' C1' -178.9(2)
C2 C3 C7' C1' -2.1(4)
C3 C7' C1' C2' 143.2(3)
C3 C7' C1' C6' -38.6(4)
C6' C1' C2' F1 -179.9(2)
C7' C1' C2' F1 -1.5(4)
C6' C1' C2' C3' 1.3(4)
C7' C1' C2' C3' 179.6(3)
F1 C2' C3' C4' -179.7(3)
C1' C2' C3' C4' -0.9(5)
C2' C3' C4' C5' -0.1(5)
C3' C4' C5' C6' 0.6(5)
C3' C4' C5' F2 -179.0(3)
F2 C5' C6' C1' 179.5(3)
C4' C5' C6' C1' -0.1(5)
C2' C1' C6' C5' -0.8(4)
C7' C1' C6' C5' -179.0(3)
C4 C5 C7" C1" 176.3(3)
C6 C5 C7" C1" 2.1(5)
C5 C7" C1" C2" -137.0(4)
C5 C7" C1" C6" 43.0(5)
C6" C1" C2" F3 -179.1(3)
C7" C1" C2" F3 0.9(5)
C6" C1" C2" C3" -1.2(6)
C7" C1" C2" C3" 178.8(4)
F3 C2" C3" C4" 178.5(4)
C1" C2" C3" C4" 0.7(7)
C2" C3" C4" C5" -0.4(7)
C3" C4" C5" C6" 0.8(7)
C3" C4" C5" F4 -179.5(4)
C4" C5" C6" C1" -1.4(6)
F4 C5" C6" C1" 179.0(3)
C2" C1" C6" C5" 1.5(5)
C7" C1" C6" C5" -178.5(3)
C8 C7 C12 C11 1.1(4)
S001 C7 C12 C11 -176.3(2)
C7 C12 C11 C10 0.3(5)
C12 C11 C10 C9 -1.6(5)
C12 C11 C10 C13 178.6(3)
C11 C10 C9 C8 1.4(5)
C13 C10 C9 C8 -178.7(3)
C10 C9 C8 C7 -0.1(5)
C12 C7 C8 C9 -1.2(4)
S001 C7 C8 C9 176.2(2)
C5 C6 N1 C2 57.9(3)
C5 C6 N1 S001 -90.4(3)
C3 C2 N1 C6 -55.1(3)
C3 C2 N1 S001 94.1(3)
C6 N1 S001 O2 -153.3(2)
C2 N1 S001 O2 60.0(2)
C6 N1 S001 O3 -25.0(2)
C2 N1 S001 O3 -171.7(2)
C6 N1 S001 C7 92.2(2)
C2 N1 S001 C7 -54.6(2)
C12 C7 S001 O2 -17.7(3)
C8 C7 S001 O2 164.9(2)
C12 C7 S001 O3 -149.3(2)
C8 C7 S001 O3 33.3(3)
C12 C7 S001 N1 96.1(2)
C8 C7 S001 N1 -81.3(2)
